data_7710518
loop_
_publ_author_name
'Wohltmann, Wiebke Marie'
'Schmidtmann, Marc'
'M\"uller, Thomas'

_publ_section_title
;
 Covalent triflates as synthons for silolyl- and germolyl cations
;
_journal_name_full 'Dalton Transactions'
_journal_paper_doi 10.1039/D2DT01446G
_journal_year 2022
_chemical_formula_structural '[GeC4(CH3)2(Si(CH3)3)2(OP(C2H5)3)(C11H15)] [CF3SO3]'
_chemical_formula_sum 'C30 H54 F3 Ge O4 P S Si2'
_chemical_formula_weight 727.53
_space_group_crystal_system monoclinic
_space_group_IT_number 14
_space_group_name_Hall '-P 2ybc'
_space_group_name_H-M_alt 'P 1 21/c 1'
_atom_sites_solution_hydrogens difmap
_atom_sites_solution_primary direct
_atom_sites_solution_secondary difmap
_audit_creation_method SHELXL-2018/3
_audit_update_record
;
2022-05-03 deposited with the CCDC.	2022-06-09 downloaded from the CCDC.
;
_cell_angle_alpha 90
_cell_angle_beta 94.763(2)
_cell_angle_gamma 90
_cell_formula_units_Z 4
_cell_length_a 12.0292(7)
_cell_length_b 16.3527(8)
_cell_length_c 18.6787(10)
_cell_measurement_reflns_used 9902
_cell_measurement_temperature 100(2)
_cell_measurement_theta_max 27.75
_cell_measurement_theta_min 2.44
_cell_volume 3661.6(3)
_computing_cell_refinement 'Bruker SAINT V8.40B'
_computing_data_collection 'Bruker APEX3'
_computing_data_reduction 'Bruker SAINT V8.40B'
_computing_structure_refinement 'SHELXL-2018/3 (Sheldrick, 2018)'
_computing_structure_solution 'SHELXS-2013/1 (Sheldrick, 2013)'
_diffrn_ambient_temperature 100(2)
_diffrn_measured_fraction_theta_full 1.000
_diffrn_measured_fraction_theta_max 1.000
_diffrn_measurement_device_type 'Bruker Photon III CPAD'
_diffrn_measurement_method '\f and \w scans'
_diffrn_radiation_type MoK\a
_diffrn_radiation_wavelength 0.71073
_diffrn_reflns_av_R_equivalents 0.0558
_diffrn_reflns_av_unetI/netI 0.0221
_diffrn_reflns_Laue_measured_fraction_full 1.000
_diffrn_reflns_Laue_measured_fraction_max 1.000
_diffrn_reflns_limit_h_max 16
_diffrn_reflns_limit_h_min -16
_diffrn_reflns_limit_k_max 22
_diffrn_reflns_limit_k_min -22
_diffrn_reflns_limit_l_max 25
_diffrn_reflns_limit_l_min -25
_diffrn_reflns_number 154710
_diffrn_reflns_point_group_measured_fraction_full 1.000
_diffrn_reflns_point_group_measured_fraction_max 1.000
_diffrn_reflns_theta_full 25.242
_diffrn_reflns_theta_max 28.700
_diffrn_reflns_theta_min 1.658
_diffrn_source 'I\mS microfocus'
_exptl_absorpt_coefficient_mu 1.049
_exptl_absorpt_correction_T_max 1.0000
_exptl_absorpt_correction_T_min 0.9613
_exptl_absorpt_correction_type multi-scan
_exptl_absorpt_process_details 'SADABS-2016/2 (Sheldrick)'
_exptl_crystal_colour colourless
_exptl_crystal_density_diffrn 1.320
_exptl_crystal_description block
_exptl_crystal_F_000 1536
_exptl_crystal_size_max 0.080
_exptl_crystal_size_mid 0.050
_exptl_crystal_size_min 0.030
_refine_diff_density_max 0.578
_refine_diff_density_min -0.509
_refine_diff_density_rms 0.062
_refine_ls_extinction_method none
_refine_ls_goodness_of_fit_ref 1.079
_refine_ls_hydrogen_treatment constr
_refine_ls_matrix_type full
_refine_ls_number_parameters 576
_refine_ls_number_reflns 9459
_refine_ls_number_restraints 2
_refine_ls_restrained_S_all 1.079
_refine_ls_R_factor_all 0.0474
_refine_ls_R_factor_gt 0.0394
_refine_ls_shift/su_max 0.000
_refine_ls_shift/su_mean 0.000
_refine_ls_structure_factor_coef Fsqd
_refine_ls_weighting_details 'w=1/[\s^2^(Fo^2^)+(0.0300P)^2^+4.0000P] where P=(Fo^2^+2Fc^2^)/3'
_refine_ls_weighting_scheme calc
_refine_ls_wR_factor_gt 0.0846
_refine_ls_wR_factor_ref 0.0880
_reflns_Friedel_coverage 0.000
_reflns_number_gt 8288
_reflns_number_total 9459
_reflns_threshold_expression 'I > 2\s(I)'
_cod_data_source_file d2dt01446g3.cif
_cod_data_source_block ww142
_cod_original_sg_symbol_H-M 'P 21/c'
_cod_database_code 7710518
_shelx_shelxl_version_number 2018/3
_shelx_space_group_comment
;
The symmetry employed for this shelxl refinement is uniquely defined
by the following loop, which should always be used as a source of
symmetry information in preference to the above space-group names.
They are only intended as comments.
;
_shelx_estimated_absorpt_t_min 0.921
_shelx_estimated_absorpt_t_max 0.969

loop_
_space_group_symop_operation_xyz
'x, y, z'
'-x, y+1/2, -z+1/2'
'-x, -y, -z'
'x, -y-1/2, z-1/2'

loop_
_atom_site_label
_atom_site_type_symbol
_atom_site_fract_x
_atom_site_fract_y
_atom_site_fract_z
_atom_site_U_iso_or_equiv
_atom_site_adp_type
_atom_site_occupancy
_atom_site_site_symmetry_order
_atom_site_calc_flag
_atom_site_refinement_flags_posn
_atom_site_refinement_flags_adp
_atom_site_refinement_flags_occupancy
_atom_site_disorder_assembly
_atom_site_disorder_group
Ge1 Ge 0.26476(2) 0.15976(2) 0.08403(2) 0.01686(6) Uani 1 1 d . . . . .
P1 P 0.27849(5) 0.34963(3) 0.04448(3) 0.02895(12) Uani 1 1 d . . . . .
Si1 Si 0.15567(5) 0.10078(4) -0.08012(3) 0.02513(12) Uani 1 1 d . . . . .
Si2 Si 0.49529(5) 0.16898(4) 0.20149(3) 0.02758(13) Uani 1 1 d . . . . .
O1 O 0.23094(13) 0.26982(9) 0.07397(8) 0.0304(3) Uani 1 1 d . . . . .
C1 C 0.27659(16) 0.12445(12) -0.01409(10) 0.0220(4) Uani 1 1 d . . . . .
C2 C 0.38784(17) 0.12016(12) -0.02032(11) 0.0234(4) Uani 1 1 d . . . . .
C3 C 0.46762(16) 0.13535(12) 0.04619(11) 0.0235(4) Uani 1 1 d . . . . .
C4 C 0.42492(15) 0.15605(12) 0.10857(11) 0.0218(4) Uani 1 1 d . . . . .
C5 C 0.43855(19) 0.10180(14) -0.08976(12) 0.0343(5) Uani 1 1 d . . . . .
H5A H 0.483560 0.051905 -0.084170 0.051 Uiso 1 1 calc R U . . .
H5B H 0.486026 0.147581 -0.101984 0.051 Uiso 1 1 calc R U . . .
H5C H 0.379003 0.093988 -0.128236 0.051 Uiso 1 1 calc R U . . .
C6 C 0.59028(17) 0.12296(14) 0.03810(14) 0.0345(5) Uani 1 1 d . . . . .
H6A H 0.603231 0.066364 0.023684 0.052 Uiso 1 1 calc R U . . .
H6B H 0.633007 0.134175 0.084021 0.052 Uiso 1 1 calc R U . . .
H6C H 0.614233 0.160309 0.001335 0.052 Uiso 1 1 calc R U . . .
C7 C 0.02454(19) 0.11463(18) -0.03516(14) 0.0421(6) Uani 1 1 d . . . . .
H7A H 0.028959 0.083153 0.009633 0.063 Uiso 1 1 calc R U . . .
H7B H -0.038897 0.095321 -0.067005 0.063 Uiso 1 1 calc R U . . .
H7C H 0.014513 0.172697 -0.024441 0.063 Uiso 1 1 calc R U . . .
C8 C 0.1633(2) -0.00750(17) -0.10919(18) 0.0513(7) Uani 1 1 d . . . . .
H8A H 0.227376 -0.014681 -0.137703 0.077 Uiso 1 1 calc R U . . .
H8B H 0.094623 -0.021963 -0.138391 0.077 Uiso 1 1 calc R U . . .
H8C H 0.171801 -0.043009 -0.066828 0.077 Uiso 1 1 calc R U . . .
C9 C 0.1492(3) 0.1695(2) -0.16025(14) 0.0598(9) Uani 1 1 d . . . . .
H9A H 0.143691 0.226514 -0.144656 0.090 Uiso 1 1 calc R U . . .
H9B H 0.083618 0.155657 -0.192656 0.090 Uiso 1 1 calc R U . . .
H9C H 0.216788 0.162515 -0.185473 0.090 Uiso 1 1 calc R U . . .
C10 C 0.3887(2) 0.2060(2) 0.26078(14) 0.0540(8) Uani 1 1 d . . . . .
H10A H 0.358442 0.258382 0.242721 0.081 Uiso 1 1 calc R U . . .
H10B H 0.423273 0.213123 0.309743 0.081 Uiso 1 1 calc R U . . .
H10C H 0.328201 0.165822 0.261038 0.081 Uiso 1 1 calc R U . . .
C11 C 0.5485(3) 0.06902(18) 0.23604(17) 0.0637(10) Uani 1 1 d . . . . .
H11A H 0.485753 0.031619 0.240356 0.095 Uiso 1 1 calc R U . . .
H11B H 0.588956 0.076628 0.283303 0.095 Uiso 1 1 calc R U . . .
H11C H 0.598939 0.045924 0.202739 0.095 Uiso 1 1 calc R U . . .
C12 C 0.6127(3) 0.2428(2) 0.20849(18) 0.0620(9) Uani 1 1 d . . . . .
H12A H 0.675004 0.220572 0.184018 0.093 Uiso 1 1 calc R U . . .
H12B H 0.636757 0.252258 0.259228 0.093 Uiso 1 1 calc R U . . .
H12C H 0.588273 0.294591 0.185934 0.093 Uiso 1 1 calc R U . . .
C13 C 0.16466(15) 0.11091(11) 0.14926(9) 0.0176(3) Uani 1 1 d . . . . .
C14 C 0.07760(16) 0.15131(11) 0.18041(10) 0.0202(4) Uani 1 1 d . . . . .
C15 C 0.02555(17) 0.11325(12) 0.23634(11) 0.0247(4) Uani 1 1 d . . . . .
C16 C 0.05724(19) 0.03377(12) 0.25812(11) 0.0263(4) Uani 1 1 d . . . . .
C17 C 0.13967(17) -0.00807(12) 0.22415(10) 0.0237(4) Uani 1 1 d . . . . .
C18 C 0.19327(15) 0.03020(11) 0.16951(10) 0.0191(4) Uani 1 1 d . . . . .
C19 C 0.03323(19) 0.23279(13) 0.15254(12) 0.0311(5) Uani 1 1 d . . . . .
H19A H 0.061902 0.276447 0.184956 0.047 Uiso 1 1 calc R U . . .
H19B H -0.048457 0.232364 0.150164 0.047 Uiso 1 1 calc R U . . .
H19C H 0.057491 0.242392 0.104448 0.047 Uiso 1 1 calc R U . . .
C20 C -0.0669(2) 0.15748(15) 0.27095(14) 0.0400(6) Uani 1 1 d . . . . .
H20A H -0.060639 0.216425 0.262711 0.060 Uiso 1 1 calc R U . . .
H20B H -0.060501 0.146570 0.322721 0.060 Uiso 1 1 calc R U . . .
H20C H -0.139426 0.138049 0.249805 0.060 Uiso 1 1 calc R U . . .
C21 C -0.0022(3) -0.00981(15) 0.31573(13) 0.0428(6) Uani 1 1 d . . . . .
H21A H 0.051565 -0.023092 0.356360 0.064 Uiso 1 1 calc R U . . .
H21B H -0.036131 -0.060302 0.295889 0.064 Uiso 1 1 calc R U . . .
H21C H -0.060489 0.025845 0.332110 0.064 Uiso 1 1 calc R U . . .
C22 C 0.1724(2) -0.09485(14) 0.24589(14) 0.0382(5) Uani 1 1 d . . . . .
H22A H 0.130524 -0.111931 0.286171 0.057 Uiso 1 1 calc R U . . .
H22B H 0.252499 -0.096914 0.260448 0.057 Uiso 1 1 calc R U . . .
H22C H 0.155221 -0.131698 0.205091 0.057 Uiso 1 1 calc R U . . .
C23 C 0.27848(17) -0.01814(12) 0.13167(12) 0.0269(4) Uani 1 1 d . . . . .
H23A H 0.302010 0.013705 0.091126 0.040 Uiso 1 1 calc R U . . .
H23B H 0.245186 -0.069765 0.113982 0.040 Uiso 1 1 calc R U . . .
H23C H 0.343367 -0.029614 0.165433 0.040 Uiso 1 1 calc R U . . .
C24A C 0.1570(3) 0.41403(17) 0.02380(19) 0.0387(9) Uani 0.843(9) 1 d . . P A 1
H24A H 0.115933 0.419581 0.067325 0.046 Uiso 0.843(9) 1 calc R U P A 1
H24B H 0.182034 0.469233 0.010467 0.046 Uiso 0.843(9) 1 calc R U P A 1
C25A C 0.0777(4) 0.3799(2) -0.0377(3) 0.0669(15) Uani 0.843(9) 1 d . . P A 1
H25A H 0.115684 0.379267 -0.082120 0.100 Uiso 0.843(9) 1 calc R U P A 1
H25B H 0.011203 0.414550 -0.044230 0.100 Uiso 0.843(9) 1 calc R U P A 1
H25C H 0.055739 0.324104 -0.025926 0.100 Uiso 0.843(9) 1 calc R U P A 1
C26A C 0.3431(6) 0.3386(3) -0.0350(3) 0.0366(13) Uani 0.645(3) 1 d . . P A 1
H26A H 0.415489 0.310403 -0.024472 0.044 Uiso 0.645(3) 1 calc R U P A 1
H26B H 0.295982 0.303718 -0.068544 0.044 Uiso 0.645(3) 1 calc R U P A 1
C27A C 0.3636(7) 0.4216(3) -0.0719(4) 0.0594(18) Uani 0.645(3) 1 d . . P A 1
H27A H 0.411464 0.413079 -0.111262 0.089 Uiso 0.645(3) 1 calc R U P A 1
H27B H 0.400193 0.459453 -0.036765 0.089 Uiso 0.645(3) 1 calc R U P A 1
H27C H 0.292088 0.444738 -0.091135 0.089 Uiso 0.645(3) 1 calc R U P A 1
C28A C 0.3630(4) 0.3901(3) 0.1164(3) 0.0392(11) Uani 0.645(3) 1 d . . P A 1
H28A H 0.422228 0.350218 0.131487 0.047 Uiso 0.645(3) 1 calc R U P A 1
H28B H 0.399487 0.440451 0.100446 0.047 Uiso 0.645(3) 1 calc R U P A 1
C29A C 0.2966(4) 0.4105(2) 0.1809(2) 0.0455(11) Uani 0.645(3) 1 d . . P A 1
H29A H 0.255448 0.461632 0.171575 0.068 Uiso 0.645(3) 1 calc R U P A 1
H29B H 0.348092 0.416700 0.224047 0.068 Uiso 0.645(3) 1 calc R U P A 1
H29C H 0.243948 0.366149 0.188233 0.068 Uiso 0.645(3) 1 calc R U P A 1
C24B C 0.1966(14) 0.4299(10) 0.0468(9) 0.025(4) Uiso 0.157(9) 1 d . . P A 2
H24C H 0.184188 0.444068 0.097069 0.030 Uiso 0.157(9) 1 calc R U P A 2
H24D H 0.230365 0.477603 0.024197 0.030 Uiso 0.157(9) 1 calc R U P A 2
C25B C 0.0880(13) 0.4066(9) 0.0056(9) 0.027(4) Uiso 0.157(9) 1 d . . P A 2
H25D H 0.099997 0.399471 -0.045256 0.041 Uiso 0.157(9) 1 calc R U P A 2
H25E H 0.032812 0.449837 0.010625 0.041 Uiso 0.157(9) 1 calc R U P A 2
H25F H 0.060649 0.355222 0.024766 0.041 Uiso 0.157(9) 1 calc R U P A 2
C26B C 0.3139(14) 0.3319(11) -0.0501(9) 0.019(4) Uiso 0.185(3) 1 d . . P A 2
H26C H 0.381068 0.296806 -0.048835 0.022 Uiso 0.185(3) 1 calc R U P A 2
H26D H 0.251807 0.301457 -0.075952 0.022 Uiso 0.185(3) 1 calc R U P A 2
C27B C 0.3357(13) 0.4091(9) -0.0927(8) 0.023(3) Uiso 0.185(3) 1 d . . P A 2
H27D H 0.374150 0.394438 -0.135134 0.034 Uiso 0.185(3) 1 calc R U P A 2
H27E H 0.382351 0.446706 -0.062453 0.034 Uiso 0.185(3) 1 calc R U P A 2
H27F H 0.264565 0.435594 -0.107887 0.034 Uiso 0.185(3) 1 calc R U P A 2
C28B C 0.4223(11) 0.3814(8) 0.0862(7) 0.031(3) Uiso 0.185(3) 1 d . . P A 2
H28C H 0.473315 0.333850 0.089516 0.037 Uiso 0.185(3) 1 calc R U P A 2
H28D H 0.454569 0.424063 0.056507 0.037 Uiso 0.185(3) 1 calc R U P A 2
C29B C 0.4062(18) 0.4151(13) 0.1620(11) 0.067(5) Uiso 0.185(3) 1 d . . P A 2
H29D H 0.358712 0.463879 0.157788 0.101 Uiso 0.185(3) 1 calc R U P A 2
H29E H 0.478917 0.429508 0.186207 0.101 Uiso 0.185(3) 1 calc R U P A 2
H29F H 0.370643 0.373308 0.189963 0.101 Uiso 0.185(3) 1 calc R U P A 2
C26C C 0.3819(11) 0.3272(8) -0.0207(7) 0.011(3) Uiso 0.170(3) 1 d . . P A 3
H26E H 0.446309 0.297774 0.003634 0.014 Uiso 0.170(3) 1 calc R U P A 3
H26F H 0.347782 0.291749 -0.059507 0.014 Uiso 0.170(3) 1 calc R U P A 3
C27C C 0.4215(10) 0.4075(7) -0.0528(6) 0.014(2) Uiso 0.170(3) 1 d . . P A 3
H27G H 0.480229 0.395834 -0.084651 0.021 Uiso 0.170(3) 1 calc R U P A 3
H27H H 0.450909 0.443751 -0.013924 0.021 Uiso 0.170(3) 1 calc R U P A 3
H27I H 0.358594 0.434166 -0.080178 0.021 Uiso 0.170(3) 1 calc R U P A 3
C28C C 0.3579(13) 0.4190(10) 0.1113(8) 0.022(4) Uiso 0.170(3) 1 d . . P A 3
H28E H 0.348740 0.476597 0.095505 0.027 Uiso 0.170(3) 1 calc R U P A 3
H28F H 0.327746 0.413671 0.158828 0.027 Uiso 0.170(3) 1 calc R U P A 3
C29C C 0.4806(12) 0.3967(9) 0.1176(8) 0.035(3) Uiso 0.170(3) 1 d . . P A 3
H29G H 0.514670 0.415167 0.074582 0.052 Uiso 0.170(3) 1 calc R U P A 3
H29H H 0.488496 0.337222 0.122191 0.052 Uiso 0.170(3) 1 calc R U P A 3
H29I H 0.517860 0.423184 0.160117 0.052 Uiso 0.170(3) 1 calc R U P A 3
S1A S 0.6757(2) 0.36079(13) -0.06411(12) 0.0272(5) Uani 0.435(3) 1 d . . P B 1
F1A F 0.8495(18) 0.3812(8) 0.0284(7) 0.056(3) Uani 0.435(3) 1 d . . P B 1
F2A F 0.7212(7) 0.3009(4) 0.0658(3) 0.079(2) Uani 0.435(3) 1 d . . P B 1
F3A F 0.8298(5) 0.2603(3) -0.0128(5) 0.086(2) Uani 0.435(3) 1 d . . P B 1
O2A O 0.6031(19) 0.2901(14) -0.0825(16) 0.039(5) Uani 0.435(3) 1 d . . P B 1
O3A O 0.7436(10) 0.3895(7) -0.1168(4) 0.057(2) Uani 0.435(3) 1 d . . P B 1
O4A O 0.6205(4) 0.4267(3) -0.0295(3) 0.0507(13) Uani 0.435(3) 1 d . . P B 1
C30A C 0.7701(7) 0.3242(4) 0.0100(5) 0.0352(16) Uiso 0.435(3) 1 d . . P B 1
S1B S 0.6479(4) 0.3546(3) -0.0413(3) 0.0275(9) Uani 0.213(3) 1 d . . P C 2
F1B F 0.8260(17) 0.379(2) 0.047(2) 0.033(5) Uani 0.213(3) 1 d . . P C 2
F2B F 0.7861(10) 0.2488(8) 0.0267(9) 0.057(3) Uani 0.213(3) 1 d . . P C 2
F3B F 0.8515(9) 0.3154(8) -0.0592(6) 0.068(3) Uani 0.213(3) 1 d . . P C 2
O2B O 0.619(4) 0.295(3) -0.090(3) 0.049(8) Uani 0.213(3) 1 d . . P C 2
O3B O 0.6691(10) 0.4300(6) -0.0723(6) 0.036(2) Uani 0.213(3) 1 d . . P C 2
O4B O 0.5877(8) 0.3574(7) 0.0232(5) 0.054(3) Uani 0.213(3) 1 d . . P C 2
C30B C 0.7894(9) 0.3185(6) -0.0092(6) 0.017(2) Uiso 0.213(3) 1 d . . P C 2
S1C S 0.72737(16) 0.31994(14) -0.06627(9) 0.0367(6) Uani 0.352(2) 1 d . . P D 3
F1C F 0.826(3) 0.3838(16) 0.0512(19) 0.084(9) Uani 0.352(2) 1 d . . P D 3
F2C F 0.6524(5) 0.3637(3) 0.0571(3) 0.0518(12) Uani 0.352(2) 1 d . . P D 3
F3C F 0.7688(6) 0.2621(4) 0.0631(4) 0.0394(14) Uani 0.352(2) 1 d . . P D 3
O2C O 0.622(3) 0.2750(14) -0.0755(13) 0.037(4) Uani 0.352(2) 1 d . . P D 3
O3C O 0.8261(6) 0.2728(5) -0.0819(4) 0.0525(17) Uani 0.352(2) 1 d . . P D 3
O4C O 0.7229(10) 0.4025(8) -0.0915(6) 0.060(3) Uani 0.352(2) 1 d . . P D 3
C30C C 0.7436(7) 0.3339(5) 0.0324(5) 0.0324(16) Uiso 0.352(2) 1 d . . P D 3

loop_
_atom_site_aniso_label
_atom_site_aniso_U_11
_atom_site_aniso_U_22
_atom_site_aniso_U_33
_atom_site_aniso_U_23
_atom_site_aniso_U_13
_atom_site_aniso_U_12
Ge1 0.01732(9) 0.01761(9) 0.01646(9) 0.00010(7) 0.00622(7) 0.00093(7)
P1 0.0428(3) 0.0205(2) 0.0241(3) 0.0008(2) 0.0065(2) -0.0071(2)
Si1 0.0269(3) 0.0290(3) 0.0196(3) -0.0004(2) 0.0030(2) -0.0060(2)
Si2 0.0243(3) 0.0262(3) 0.0313(3) -0.0087(2) -0.0031(2) 0.0003(2)
O1 0.0382(8) 0.0206(7) 0.0350(8) 0.0088(6) 0.0194(7) 0.0070(6)
C1 0.0248(9) 0.0236(9) 0.0187(9) -0.0029(7) 0.0089(7) -0.0040(7)
C2 0.0254(10) 0.0210(9) 0.0253(10) -0.0072(7) 0.0115(8) -0.0060(7)
C3 0.0188(9) 0.0203(9) 0.0325(11) -0.0069(8) 0.0079(8) -0.0046(7)
C4 0.0184(8) 0.0208(9) 0.0265(10) -0.0042(7) 0.0037(7) -0.0025(7)
C5 0.0347(12) 0.0372(12) 0.0340(12) -0.0150(10) 0.0210(10) -0.0119(9)
C6 0.0201(10) 0.0334(12) 0.0514(14) -0.0147(10) 0.0121(9) -0.0034(8)
C7 0.0262(11) 0.0634(17) 0.0358(13) 0.0003(12) -0.0026(10) 0.0056(11)
C8 0.0338(13) 0.0443(15) 0.073(2) -0.0210(14) -0.0105(13) -0.0042(11)
C9 0.079(2) 0.073(2) 0.0251(12) 0.0136(13) -0.0072(13) -0.0359(18)
C10 0.0480(16) 0.081(2) 0.0314(13) -0.0212(14) -0.0044(12) 0.0143(15)
C11 0.103(3) 0.0360(14) 0.0466(17) -0.0096(12) -0.0252(17) 0.0119(16)
C12 0.0532(18) 0.073(2) 0.0576(19) -0.0119(16) -0.0077(15) -0.0322(16)
C13 0.0189(8) 0.0193(8) 0.0152(8) 0.0026(6) 0.0041(7) 0.0000(7)
C14 0.0212(9) 0.0205(9) 0.0197(9) 0.0010(7) 0.0064(7) 0.0019(7)
C15 0.0293(10) 0.0256(10) 0.0207(9) -0.0021(7) 0.0110(8) -0.0021(8)
C16 0.0379(11) 0.0244(10) 0.0177(9) 0.0007(7) 0.0085(8) -0.0065(8)
C17 0.0317(10) 0.0187(9) 0.0206(9) 0.0027(7) 0.0009(8) -0.0017(8)
C18 0.0182(8) 0.0192(8) 0.0199(9) 0.0007(7) 0.0018(7) 0.0002(7)
C19 0.0317(11) 0.0288(11) 0.0349(11) 0.0093(9) 0.0156(9) 0.0131(9)
C20 0.0473(14) 0.0361(12) 0.0410(13) 0.0000(10) 0.0299(11) 0.0028(11)
C21 0.0718(18) 0.0282(11) 0.0323(12) 0.0002(9) 0.0282(12) -0.0112(11)
C22 0.0536(15) 0.0238(11) 0.0375(13) 0.0106(9) 0.0064(11) 0.0010(10)
C23 0.0240(10) 0.0196(9) 0.0378(12) 0.0011(8) 0.0069(8) 0.0024(8)
C24A 0.059(2) 0.0184(13) 0.0370(17) 0.0078(12) -0.0038(19) -0.0016(14)
C25A 0.083(3) 0.037(2) 0.073(3) 0.0135(19) -0.037(2) -0.0038(18)
C26A 0.040(4) 0.034(3) 0.039(3) 0.004(2) 0.018(3) -0.007(3)
C27A 0.094(6) 0.039(3) 0.050(4) 0.003(3) 0.037(4) -0.026(3)
C28A 0.047(3) 0.020(2) 0.049(3) -0.0037(19) -0.0052(19) -0.0086(19)
C29A 0.081(3) 0.0287(18) 0.0263(18) -0.0065(15) -0.0010(19) -0.0120(19)
S1A 0.0312(11) 0.0271(10) 0.0236(10) -0.0019(8) 0.0032(7) 0.0057(9)
F1A 0.041(5) 0.043(3) 0.078(8) 0.021(4) -0.023(7) -0.019(3)
F2A 0.136(6) 0.065(4) 0.032(2) 0.019(3) -0.011(3) -0.048(4)
F3A 0.054(3) 0.042(3) 0.155(8) -0.003(4) -0.030(4) 0.022(3)
O2A 0.040(9) 0.025(7) 0.048(9) 0.002(6) -0.020(6) 0.003(5)
O3A 0.074(4) 0.060(4) 0.039(5) 0.015(4) 0.026(4) 0.007(3)
O4A 0.038(2) 0.037(2) 0.078(4) -0.017(2) 0.014(2) 0.0102(19)
S1B 0.0275(19) 0.0223(14) 0.032(2) 0.0026(16) -0.0034(14) -0.0021(13)
F1B 0.023(8) 0.051(10) 0.025(8) -0.001(7) 0.006(6) -0.023(7)
F2B 0.037(6) 0.054(6) 0.075(9) 0.015(7) -0.020(6) -0.005(5)
F3B 0.048(6) 0.102(9) 0.061(7) 0.007(6) 0.034(5) 0.009(6)
O2B 0.08(2) 0.033(12) 0.031(10) 0.005(7) 0.001(11) -0.032(11)
O3B 0.047(6) 0.025(5) 0.036(6) 0.005(4) -0.003(5) -0.009(4)
O4B 0.036(5) 0.089(8) 0.036(5) 0.001(5) -0.003(4) 0.010(5)
S1C 0.0285(9) 0.0516(13) 0.0297(9) 0.0170(8) 0.0016(7) -0.0102(10)
F1C 0.109(15) 0.079(10) 0.058(14) 0.023(8) -0.026(12) -0.065(8)
F2C 0.059(3) 0.054(3) 0.043(3) 0.003(2) 0.009(2) 0.005(2)
F3C 0.042(3) 0.034(3) 0.041(3) 0.010(3) -0.004(3) -0.010(2)
O2C 0.028(7) 0.047(10) 0.035(5) 0.018(5) -0.004(6) -0.015(8)
O3C 0.040(4) 0.079(5) 0.041(4) 0.007(3) 0.015(3) 0.002(3)
O4C 0.068(8) 0.065(9) 0.046(7) 0.036(7) 0.004(5) -0.024(7)

loop_
_atom_type_symbol
_atom_type_description
_atom_type_scat_dispersion_real
_atom_type_scat_dispersion_imag
_atom_type_scat_source
C C 0.0033 0.0016 'International Tables Vol C Tables 4.2.6.8 and 6.1.1.4'
H H 0.0000 0.0000 'International Tables Vol C Tables 4.2.6.8 and 6.1.1.4'
O O 0.0106 0.0060 'International Tables Vol C Tables 4.2.6.8 and 6.1.1.4'
F F 0.0171 0.0103 'International Tables Vol C Tables 4.2.6.8 and 6.1.1.4'
Si Si 0.0817 0.0704 'International Tables Vol C Tables 4.2.6.8 and 6.1.1.4'
P P 0.1023 0.0942 'International Tables Vol C Tables 4.2.6.8 and 6.1.1.4'
S S 0.1246 0.1234 'International Tables Vol C Tables 4.2.6.8 and 6.1.1.4'
Ge Ge 0.1547 1.8001 'International Tables Vol C Tables 4.2.6.8 and 6.1.1.4'

loop_
_geom_angle_atom_site_label_1
_geom_angle_atom_site_label_2
_geom_angle_atom_site_label_3
_geom_angle
_geom_angle_site_symmetry_1
_geom_angle_site_symmetry_3
_geom_angle_publ_flag
O1 Ge1 C1 103.08(8) . . ?
O1 Ge1 C4 105.04(8) . . ?
C1 Ge1 C4 93.70(8) . . ?
O1 Ge1 C13 108.62(7) . . ?
C1 Ge1 C13 124.43(8) . . ?
C4 Ge1 C13 119.36(8) . . ?
O1 P1 C24B 115.1(5) . . ?
O1 P1 C26A 114.90(19) . . ?
O1 P1 C28A 104.79(18) . . ?
C26A P1 C28A 115.0(3) . . ?
O1 P1 C24A 104.51(13) . . ?
C26A P1 C24A 106.7(3) . . ?
C28A P1 C24A 110.5(2) . . ?
O1 P1 C26C 110.9(4) . . ?
O1 P1 C26B 109.0(6) . . ?
C24B P1 C26B 109.4(8) . . ?
O1 P1 C28C 117.0(5) . . ?
C26C P1 C28C 102.9(6) . . ?
O1 P1 C28B 115.7(4) . . ?
C24B P1 C28B 107.2(8) . . ?
C26B P1 C28B 99.1(6) . . ?
C8 Si1 C7 108.19(13) . . ?
C8 Si1 C1 109.65(11) . . ?
C7 Si1 C1 108.64(10) . . ?
C8 Si1 C9 109.84(15) . . ?
C7 Si1 C9 107.91(15) . . ?
C1 Si1 C9 112.50(11) . . ?
C11 Si2 C12 108.12(17) . . ?
C11 Si2 C10 108.32(17) . . ?
C12 Si2 C10 107.73(16) . . ?
C11 Si2 C4 109.80(11) . . ?
C12 Si2 C4 114.87(12) . . ?
C10 Si2 C4 107.81(10) . . ?
P1 O1 Ge1 140.61(9) . . ?
C2 C1 Si1 130.78(15) . . ?
C2 C1 Ge1 104.32(14) . . ?
Si1 C1 Ge1 124.88(10) . . ?
C1 C2 C5 123.85(19) . . ?
C1 C2 C3 118.73(17) . . ?
C5 C2 C3 117.42(17) . . ?
C4 C3 C6 124.3(2) . . ?
C4 C3 C2 118.90(17) . . ?
C6 C3 C2 116.79(18) . . ?
C3 C4 Si2 130.45(15) . . ?
C3 C4 Ge1 104.12(14) . . ?
Si2 C4 Ge1 125.17(10) . . ?
C2 C5 H5A 109.5 . . ?
C2 C5 H5B 109.5 . . ?
H5A C5 H5B 109.5 . . ?
C2 C5 H5C 109.5 . . ?
H5A C5 H5C 109.5 . . ?
H5B C5 H5C 109.5 . . ?
C3 C6 H6A 109.5 . . ?
C3 C6 H6B 109.5 . . ?
H6A C6 H6B 109.5 . . ?
C3 C6 H6C 109.5 . . ?
H6A C6 H6C 109.5 . . ?
H6B C6 H6C 109.5 . . ?
Si1 C7 H7A 109.5 . . ?
Si1 C7 H7B 109.5 . . ?
H7A C7 H7B 109.5 . . ?
Si1 C7 H7C 109.5 . . ?
H7A C7 H7C 109.5 . . ?
H7B C7 H7C 109.5 . . ?
Si1 C8 H8A 109.5 . . ?
Si1 C8 H8B 109.5 . . ?
H8A C8 H8B 109.5 . . ?
Si1 C8 H8C 109.5 . . ?
H8A C8 H8C 109.5 . . ?
H8B C8 H8C 109.5 . . ?
Si1 C9 H9A 109.5 . . ?
Si1 C9 H9B 109.5 . . ?
H9A C9 H9B 109.5 . . ?
Si1 C9 H9C 109.5 . . ?
H9A C9 H9C 109.5 . . ?
H9B C9 H9C 109.5 . . ?
Si2 C10 H10A 109.5 . . ?
Si2 C10 H10B 109.5 . . ?
H10A C10 H10B 109.5 . . ?
Si2 C10 H10C 109.5 . . ?
H10A C10 H10C 109.5 . . ?
H10B C10 H10C 109.5 . . ?
Si2 C11 H11A 109.5 . . ?
Si2 C11 H11B 109.5 . . ?
H11A C11 H11B 109.5 . . ?
Si2 C11 H11C 109.5 . . ?
H11A C11 H11C 109.5 . . ?
H11B C11 H11C 109.5 . . ?
Si2 C12 H12A 109.5 . . ?
Si2 C12 H12B 109.5 . . ?
H12A C12 H12B 109.5 . . ?
Si2 C12 H12C 109.5 . . ?
H12A C12 H12C 109.5 . . ?
H12B C12 H12C 109.5 . . ?
C14 C13 C18 120.24(16) . . ?
C14 C13 Ge1 125.83(14) . . ?
C18 C13 Ge1 113.66(13) . . ?
C13 C14 C15 119.51(17) . . ?
C13 C14 C19 121.74(17) . . ?
C15 C14 C19 118.65(17) . . ?
C16 C15 C14 119.83(18) . . ?
C16 C15 C20 120.59(18) . . ?
C14 C15 C20 119.55(19) . . ?
C17 C16 C15 120.42(18) . . ?
C17 C16 C21 119.02(19) . . ?
C15 C16 C21 120.5(2) . . ?
C18 C17 C16 119.92(18) . . ?
C18 C17 C22 119.21(19) . . ?
C16 C17 C22 120.87(19) . . ?
C17 C18 C13 119.87(17) . . ?
C17 C18 C23 118.52(17) . . ?
C13 C18 C23 121.57(17) . . ?
C14 C19 H19A 109.5 . . ?
C14 C19 H19B 109.5 . . ?
H19A C19 H19B 109.5 . . ?
C14 C19 H19C 109.5 . . ?
H19A C19 H19C 109.5 . . ?
H19B C19 H19C 109.5 . . ?
C15 C20 H20A 109.5 . . ?
C15 C20 H20B 109.5 . . ?
H20A C20 H20B 109.5 . . ?
C15 C20 H20C 109.5 . . ?
H20A C20 H20C 109.5 . . ?
H20B C20 H20C 109.5 . . ?
C16 C21 H21A 109.5 . . ?
C16 C21 H21B 109.5 . . ?
H21A C21 H21B 109.5 . . ?
C16 C21 H21C 109.5 . . ?
H21A C21 H21C 109.5 . . ?
H21B C21 H21C 109.5 . . ?
C17 C22 H22A 109.5 . . ?
C17 C22 H22B 109.5 . . ?
H22A C22 H22B 109.5 . . ?
C17 C22 H22C 109.5 . . ?
H22A C22 H22C 109.5 . . ?
H22B C22 H22C 109.5 . . ?
C18 C23 H23A 109.5 . . ?
C18 C23 H23B 109.5 . . ?
H23A C23 H23B 109.5 . . ?
C18 C23 H23C 109.5 . . ?
H23A C23 H23C 109.5 . . ?
H23B C23 H23C 109.5 . . ?
C25A C24A P1 112.8(2) . . ?
C25A C24A H24A 109.0 . . ?
P1 C24A H24A 109.0 . . ?
C25A C24A H24B 109.0 . . ?
P1 C24A H24B 109.0 . . ?
H24A C24A H24B 107.8 . . ?
C24A C25A H25A 109.5 . . ?
C24A C25A H25B 109.5 . . ?
H25A C25A H25B 109.5 . . ?
C24A C25A H25C 109.5 . . ?
H25A C25A H25C 109.5 . . ?
H25B C25A H25C 109.5 . . ?
C27A C26A P1 112.8(4) . . ?
C27A C26A H26A 109.0 . . ?
P1 C26A H26A 109.0 . . ?
C27A C26A H26B 109.0 . . ?
P1 C26A H26B 109.0 . . ?
H26A C26A H26B 107.8 . . ?
C26A C27A H27A 109.5 . . ?
C26A C27A H27B 109.5 . . ?
H27A C27A H27B 109.5 . . ?
C26A C27A H27C 109.5 . . ?
H27A C27A H27C 109.5 . . ?
H27B C27A H27C 109.5 . . ?
C29A C28A P1 112.2(3) . . ?
C29A C28A H28A 109.2 . . ?
P1 C28A H28A 109.2 . . ?
C29A C28A H28B 109.2 . . ?
P1 C28A H28B 109.2 . . ?
H28A C28A H28B 107.9 . . ?
C28A C29A H29A 109.5 . . ?
C28A C29A H29B 109.5 . . ?
H29A C29A H29B 109.5 . . ?
C28A C29A H29C 109.5 . . ?
H29A C29A H29C 109.5 . . ?
H29B C29A H29C 109.5 . . ?
C25B C24B P1 106.2(11) . . ?
C25B C24B H24C 110.5 . . ?
P1 C24B H24C 110.5 . . ?
C25B C24B H24D 110.5 . . ?
P1 C24B H24D 110.5 . . ?
H24C C24B H24D 108.7 . . ?
C24B C25B H25D 109.5 . . ?
C24B C25B H25E 109.5 . . ?
H25D C25B H25E 109.5 . . ?
C24B C25B H25F 109.5 . . ?
H25D C25B H25F 109.5 . . ?
H25E C25B H25F 109.5 . . ?
C27B C26B P1 115.3(12) . . ?
C27B C26B H26C 108.5 . . ?
P1 C26B H26C 108.5 . . ?
C27B C26B H26D 108.5 . . ?
P1 C26B H26D 108.5 . . ?
H26C C26B H26D 107.5 . . ?
C26B C27B H27D 109.5 . . ?
C26B C27B H27E 109.5 . . ?
H27D C27B H27E 109.5 . . ?
C26B C27B H27F 109.5 . . ?
H27D C27B H27F 109.5 . . ?
H27E C27B H27F 109.5 . . ?
C29B C28B P1 107.0(11) . . ?
C29B C28B H28C 110.3 . . ?
P1 C28B H28C 110.3 . . ?
C29B C28B H28D 110.3 . . ?
P1 C28B H28D 110.3 . . ?
H28C C28B H28D 108.6 . . ?
C28B C29B H29D 109.5 . . ?
C28B C29B H29E 109.5 . . ?
H29D C29B H29E 109.5 . . ?
C28B C29B H29F 109.5 . . ?
H29D C29B H29F 109.5 . . ?
H29E C29B H29F 109.5 . . ?
C27C C26C P1 109.6(8) . . ?
C27C C26C H26E 109.8 . . ?
P1 C26C H26E 109.8 . . ?
C27C C26C H26F 109.8 . . ?
P1 C26C H26F 109.8 . . ?
H26E C26C H26F 108.2 . . ?
C26C C27C H27G 109.5 . . ?
C26C C27C H27H 109.5 . . ?
H27G C27C H27H 109.5 . . ?
C26C C27C H27I 109.5 . . ?
H27G C27C H27I 109.5 . . ?
H27H C27C H27I 109.5 . . ?
C29C C28C P1 110.0(10) . . ?
C29C C28C H28E 109.7 . . ?
P1 C28C H28E 109.7 . . ?
C29C C28C H28F 109.7 . . ?
P1 C28C H28F 109.7 . . ?
H28E C28C H28F 108.2 . . ?
C28C C29C H29G 109.5 . . ?
C28C C29C H29H 109.5 . . ?
H29G C29C H29H 109.5 . . ?
C28C C29C H29I 109.5 . . ?
H29G C29C H29I 109.5 . . ?
H29H C29C H29I 109.5 . . ?
O3A S1A O4A 112.2(5) . . ?
O3A S1A O2A 117.7(14) . . ?
O4A S1A O2A 113.9(10) . . ?
O3A S1A C30A 106.2(6) . . ?
O4A S1A C30A 100.7(4) . . ?
O2A S1A C30A 103.9(9) . . ?
F2A C30A F3A 108.3(7) . . ?
F2A C30A F1A 110.8(10) . . ?
F3A C30A F1A 103.2(12) . . ?
F2A C30A S1A 114.3(7) . . ?
F3A C30A S1A 109.2(7) . . ?
F1A C30A S1A 110.3(6) . . ?
O2B S1B O3B 114(2) . . ?
O2B S1B O4B 117.1(19) . . ?
O3B S1B O4B 115.8(7) . . ?
O2B S1B C30B 99(3) . . ?
O3B S1B C30B 102.8(6) . . ?
O4B S1B C30B 104.4(6) . . ?
F3B C30B F2B 112.9(13) . . ?
F3B C30B F1B 113.5(15) . . ?
F2B C30B F1B 103(2) . . ?
F3B C30B S1B 111.3(9) . . ?
F2B C30B S1B 111.9(9) . . ?
F1B C30B S1B 103.3(13) . . ?
O4C S1C O2C 115.3(10) . . ?
O4C S1C O3C 116.1(6) . . ?
O2C S1C O3C 114.9(12) . . ?
O4C S1C C30C 102.1(5) . . ?
O2C S1C C30C 101.4(10) . . ?
O3C S1C C30C 104.1(4) . . ?
F1C C30C F2C 108.1(16) . . ?
F1C C30C F3C 107.1(12) . . ?
F2C C30C F3C 110.0(8) . . ?
F1C C30C S1C 111.0(19) . . ?
F2C C30C S1C 111.8(5) . . ?
F3C C30C S1C 108.7(6) . . ?

loop_
_geom_bond_atom_site_label_1
_geom_bond_atom_site_label_2
_geom_bond_distance
_geom_bond_site_symmetry_2
_geom_bond_publ_flag
Ge1 O1 1.8513(14) . ?
Ge1 C1 1.9380(19) . ?
Ge1 C4 1.9440(19) . ?
Ge1 C13 1.9535(17) . ?
P1 O1 1.5447(15) . ?
P1 C24B 1.644(14) . ?
P1 C26A 1.742(5) . ?
P1 C28A 1.746(4) . ?
P1 C24A 1.816(4) . ?
P1 C26C 1.848(13) . ?
P1 C26B 1.873(18) . ?
P1 C28C 1.887(16) . ?
P1 C28B 1.910(13) . ?
Si1 C8 1.857(3) . ?
Si1 C7 1.861(2) . ?
Si1 C1 1.868(2) . ?
Si1 C9 1.869(3) . ?
Si2 C11 1.852(3) . ?
Si2 C12 1.854(3) . ?
Si2 C10 1.864(3) . ?
Si2 C4 1.879(2) . ?
C1 C2 1.355(3) . ?
C2 C5 1.509(3) . ?
C2 C3 1.526(3) . ?
C3 C4 1.355(3) . ?
C3 C6 1.509(3) . ?
C5 H5A 0.9800 . ?
C5 H5B 0.9800 . ?
C5 H5C 0.9800 . ?
C6 H6A 0.9800 . ?
C6 H6B 0.9800 . ?
C6 H6C 0.9800 . ?
C7 H7A 0.9800 . ?
C7 H7B 0.9800 . ?
C7 H7C 0.9800 . ?
C8 H8A 0.9800 . ?
C8 H8B 0.9800 . ?
C8 H8C 0.9800 . ?
C9 H9A 0.9800 . ?
C9 H9B 0.9800 . ?
C9 H9C 0.9800 . ?
C10 H10A 0.9800 . ?
C10 H10B 0.9800 . ?
C10 H10C 0.9800 . ?
C11 H11A 0.9800 . ?
C11 H11B 0.9800 . ?
C11 H11C 0.9800 . ?
C12 H12A 0.9800 . ?
C12 H12B 0.9800 . ?
C12 H12C 0.9800 . ?
C13 C14 1.405(2) . ?
C13 C18 1.408(2) . ?
C14 C15 1.407(3) . ?
C14 C19 1.512(3) . ?
C15 C16 1.405(3) . ?
C15 C20 1.516(3) . ?
C16 C17 1.399(3) . ?
C16 C21 1.518(3) . ?
C17 C18 1.399(3) . ?
C17 C22 1.519(3) . ?
C18 C23 1.515(3) . ?
C19 H19A 0.9800 . ?
C19 H19B 0.9800 . ?
C19 H19C 0.9800 . ?
C20 H20A 0.9800 . ?
C20 H20B 0.9800 . ?
C20 H20C 0.9800 . ?
C21 H21A 0.9800 . ?
C21 H21B 0.9800 . ?
C21 H21C 0.9800 . ?
C22 H22A 0.9800 . ?
C22 H22B 0.9800 . ?
C22 H22C 0.9800 . ?
C23 H23A 0.9800 . ?
C23 H23B 0.9800 . ?
C23 H23C 0.9800 . ?
C24A C25A 1.535(5) . ?
C24A H24A 0.9900 . ?
C24A H24B 0.9900 . ?
C25A H25A 0.9800 . ?
C25A H25B 0.9800 . ?
C25A H25C 0.9800 . ?
C26A C27A 1.552(7) . ?
C26A H26A 0.9900 . ?
C26A H26B 0.9900 . ?
C27A H27A 0.9800 . ?
C27A H27B 0.9800 . ?
C27A H27C 0.9800 . ?
C28A C29A 1.536(6) . ?
C28A H28A 0.9900 . ?
C28A H28B 0.9900 . ?
C29A H29A 0.9800 . ?
C29A H29B 0.9800 . ?
C29A H29C 0.9800 . ?
C24B C25B 1.51(2) . ?
C24B H24C 0.9900 . ?
C24B H24D 0.9900 . ?
C25B H25D 0.9800 . ?
C25B H25E 0.9800 . ?
C25B H25F 0.9800 . ?
C26B C27B 1.53(2) . ?
C26B H26C 0.9900 . ?
C26B H26D 0.9900 . ?
C27B H27D 0.9800 . ?
C27B H27E 0.9800 . ?
C27B H27F 0.9800 . ?
C28B C29B 1.55(2) . ?
C28B H28C 0.9900 . ?
C28B H28D 0.9900 . ?
C29B H29D 0.9800 . ?
C29B H29E 0.9800 . ?
C29B H29F 0.9800 . ?
C26C C27C 1.536(17) . ?
C26C H26E 0.9900 . ?
C26C H26F 0.9900 . ?
C27C H27G 0.9800 . ?
C27C H27H 0.9800 . ?
C27C H27I 0.9800 . ?
C28C C29C 1.51(2) . ?
C28C H28E 0.9900 . ?
C28C H28F 0.9900 . ?
C29C H29G 0.9800 . ?
C29C H29H 0.9800 . ?
C29C H29I 0.9800 . ?
S1A O3A 1.411(8) . ?
S1A O4A 1.446(5) . ?
S1A O2A 1.47(3) . ?
S1A C30A 1.818(7) . ?
F1A C30A 1.358(16) . ?
F2A C30A 1.296(11) . ?
F3A C30A 1.356(11) . ?
S1B O2B 1.36(5) . ?
S1B O3B 1.395(11) . ?
S1B O4B 1.457(11) . ?
S1B C30B 1.853(11) . ?
F1B C30B 1.48(3) . ?
F2B C30B 1.326(16) . ?
F3B C30B 1.244(15) . ?
S1C O4C 1.428(12) . ?
S1C O2C 1.46(3) . ?
S1C O3C 1.466(8) . ?
S1C C30C 1.852(9) . ?
F1C C30C 1.31(3) . ?
F2C C30C 1.317(10) . ?
F3C C30C 1.331(10) . ?

loop_
_geom_torsion_atom_site_label_1
_geom_torsion_atom_site_label_2
_geom_torsion_atom_site_label_3
_geom_torsion_atom_site_label_4
_geom_torsion
_geom_torsion_site_symmetry_1
_geom_torsion_site_symmetry_2
_geom_torsion_site_symmetry_3
_geom_torsion_site_symmetry_4
_geom_torsion_publ_flag
C24B P1 O1 Ge1 175.1(7) . . . . ?
C26A P1 O1 Ge1 38.6(3) . . . . ?
C28A P1 O1 Ge1 -88.5(2) . . . . ?
C24A P1 O1 Ge1 155.20(19) . . . . ?
C26C P1 O1 Ge1 20.4(5) . . . . ?
C26B P1 O1 Ge1 51.8(6) . . . . ?
C28C P1 O1 Ge1 -97.3(5) . . . . ?
C28B P1 O1 Ge1 -58.8(5) . . . . ?
C1 Ge1 O1 P1 -58.95(18) . . . . ?
C4 Ge1 O1 P1 38.58(19) . . . . ?
C13 Ge1 O1 P1 167.35(16) . . . . ?
C8 Si1 C1 C2 59.0(2) . . . . ?
C7 Si1 C1 C2 177.1(2) . . . . ?
C9 Si1 C1 C2 -63.5(2) . . . . ?
C8 Si1 C1 Ge1 -119.27(15) . . . . ?
C7 Si1 C1 Ge1 -1.23(17) . . . . ?
C9 Si1 C1 Ge1 118.18(17) . . . . ?
Si1 C1 C2 C5 6.7(3) . . . . ?
Ge1 C1 C2 C5 -174.70(17) . . . . ?
Si1 C1 C2 C3 -173.79(15) . . . . ?
Ge1 C1 C2 C3 4.8(2) . . . . ?
C1 C2 C3 C4 -2.8(3) . . . . ?
C5 C2 C3 C4 176.71(19) . . . . ?
C1 C2 C3 C6 175.01(19) . . . . ?
C5 C2 C3 C6 -5.5(3) . . . . ?
C6 C3 C4 Si2 -4.3(3) . . . . ?
C2 C3 C4 Si2 173.30(15) . . . . ?
C6 C3 C4 Ge1 -178.65(17) . . . . ?
C2 C3 C4 Ge1 -1.0(2) . . . . ?
C11 Si2 C4 C3 -66.5(2) . . . . ?
C12 Si2 C4 C3 55.6(2) . . . . ?
C10 Si2 C4 C3 175.7(2) . . . . ?
C11 Si2 C4 Ge1 106.75(18) . . . . ?
C12 Si2 C4 Ge1 -131.16(16) . . . . ?
C10 Si2 C4 Ge1 -11.07(18) . . . . ?
C18 C13 C14 C15 5.4(3) . . . . ?
Ge1 C13 C14 C15 -168.34(15) . . . . ?
C18 C13 C14 C19 -170.87(19) . . . . ?
Ge1 C13 C14 C19 15.4(3) . . . . ?
C13 C14 C15 C16 -3.1(3) . . . . ?
C19 C14 C15 C16 173.3(2) . . . . ?
C13 C14 C15 C20 178.8(2) . . . . ?
C19 C14 C15 C20 -4.8(3) . . . . ?
C14 C15 C16 C17 -0.5(3) . . . . ?
C20 C15 C16 C17 177.5(2) . . . . ?
C14 C15 C16 C21 -176.8(2) . . . . ?
C20 C15 C16 C21 1.2(3) . . . . ?
C15 C16 C17 C18 1.8(3) . . . . ?
C21 C16 C17 C18 178.2(2) . . . . ?
C15 C16 C17 C22 -178.3(2) . . . . ?
C21 C16 C17 C22 -2.0(3) . . . . ?
C16 C17 C18 C13 0.5(3) . . . . ?
C22 C17 C18 C13 -179.35(19) . . . . ?
C16 C17 C18 C23 -177.37(18) . . . . ?
C22 C17 C18 C23 2.8(3) . . . . ?
C14 C13 C18 C17 -4.1(3) . . . . ?
Ge1 C13 C18 C17 170.37(15) . . . . ?
C14 C13 C18 C23 173.66(18) . . . . ?
Ge1 C13 C18 C23 -11.9(2) . . . . ?
O1 P1 C24A C25A -66.0(3) . . . . ?
C26A P1 C24A C25A 56.1(3) . . . . ?
C28A P1 C24A C25A -178.3(3) . . . . ?
O1 P1 C26A C27A 166.1(4) . . . . ?
C28A P1 C26A C27A -72.1(6) . . . . ?
C24A P1 C26A C27A 50.8(6) . . . . ?
O1 P1 C28A C29A -61.6(4) . . . . ?
C26A P1 C28A C29A 171.2(3) . . . . ?
C24A P1 C28A C29A 50.4(4) . . . . ?
O1 P1 C24B C25B -56.4(11) . . . . ?
C26B P1 C24B C25B 66.7(12) . . . . ?
C28B P1 C24B C25B 173.3(9) . . . . ?
O1 P1 C26B C27B 166.2(10) . . . . ?
C24B P1 C26B C27B 39.5(14) . . . . ?
C28B P1 C26B C27B -72.5(12) . . . . ?
O1 P1 C26C C27C 176.2(7) . . . . ?
C28C P1 C26C C27C -57.9(10) . . . . ?
O1 P1 C28C C29C 90.0(10) . . . . ?
C26C P1 C28C C29C -31.8(11) . . . . ?
O3A S1A C30A F2A 175.1(8) . . . . ?
O4A S1A C30A F2A 58.1(7) . . . . ?
O2A S1A C30A F2A -60.1(14) . . . . ?
O3A S1A C30A F3A -63.3(8) . . . . ?
O4A S1A C30A F3A 179.6(6) . . . . ?
O2A S1A C30A F3A 61.5(13) . . . . ?
O3A S1A C30A F1A 49.5(14) . . . . ?
O4A S1A C30A F1A -67.6(13) . . . . ?
O2A S1A C30A F1A 174.3(17) . . . . ?
O2B S1B C30B F3B 60(2) . . . . ?
O3B S1B C30B F3B -56.9(11) . . . . ?
O4B S1B C30B F3B -178.2(10) . . . . ?
O2B S1B C30B F2B -67(2) . . . . ?
O3B S1B C30B F2B 175.7(11) . . . . ?
O4B S1B C30B F2B 54.4(12) . . . . ?
O2B S1B C30B F1B -177(3) . . . . ?
O3B S1B C30B F1B 65.3(19) . . . . ?
O4B S1B C30B F1B -56.0(19) . . . . ?
O4C S1C C30C F1C -51.5(13) . . . . ?
O2C S1C C30C F1C -170.8(16) . . . . ?
O3C S1C C30C F1C 69.6(13) . . . . ?
O4C S1C C30C F2C 69.3(8) . . . . ?
O2C S1C C30C F2C -50.0(12) . . . . ?
O3C S1C C30C F2C -169.5(6) . . . . ?
O4C S1C C30C F3C -169.0(7) . . . . ?
O2C S1C C30C F3C 71.7(12) . . . . ?
O3C S1C C30C F3C -47.9(7) . . . . ?
